data_7230298
loop_
_publ_author_name
'Kasatkin, Igor A.'
'Gulina, Larisa B.'
'Platonova, Natalia V.'
'Tolstoy, Valeri P.'
'Murin, Igor V.'

_publ_section_title
;
 Strong negative thermal expansion in the hexagonal polymorph of ScF3
;
_journal_issue 20
_journal_name_full CrystEngComm
_journal_page_first 2768
_journal_paper_doi 10.1039/C8CE00257F
_journal_volume 20
_journal_year 2018
_chemical_formula_structural 'Sc F3'
_chemical_formula_sum 'F3 Sc'
_chemical_formula_weight 101.96
_chemical_name_systematic 'Scandium Fluoride'
_space_group_IT_number 194
_space_group_name_Hall '-P 6c 2c'
_space_group_name_H-M_alt 'P 63/m m c'
_symmetry_cell_setting hexagonal
_symmetry_Int_Tables_number 194
_symmetry_space_group_name_Hall '-P 6c 2c'
_symmetry_space_group_name_H-M 'P 63/m m c'
_cell_angle_alpha 90
_cell_angle_beta 90
_cell_angle_gamma 120
_cell_formula_units_Z 6
_cell_length_a 7.81630(4)
_cell_length_b 7.81630(4)
_cell_length_c 8.02294(5)
_cell_measurement_temperature 305
_cell_volume 424.489(4)
_diffrn_ambient_temperature 305
_diffrn_measurement_device_type 'Bruker D8'
_diffrn_radiation_wavelength 1.54056
_exptl_crystal_description powder
_refine_ls_R_factor_all 0.094
_cod_data_source_file c8ce00257f1.cif
_cod_data_source_block ScF3-hex-P63/mmc-modulated-structure
_cod_depositor_comments 'Adding full bibliography for 7230297--7230298.cif.'
_cod_original_cell_volume 424.490(5)
_cod_original_formula_sum 'F3 Sc1'
_cod_database_code 7230298

loop_
_symmetry_equiv_pos_as_xyz
'x, y, z '
'-x, -x+y, z+1/2 '
'-x, -y, -z '
'-x, -y, z+1/2 '
'-x+y, -x, -z+1/2 '
'-x+y, -x, z '
'-x+y, y, -z+1/2 '
'-x+y, y, z '
'-y, -x, -z+1/2 '
'-y, -x, z '
'-y, x-y, -z+1/2 '
'-y, x-y, z '
'y, -x+y, -z '
'y, -x+y, z+1/2 '
'y, x, -z '
'y, x, z+1/2 '
'x-y, -y, -z '
'x-y, -y, z+1/2 '
'x-y, x, -z '
'x-y, x, z+1/2 '
'x, y, -z+1/2 '
'-x, -x+y, -z '
'x, x-y, -z+1/2 '
'x, x-y, z '

loop_
_atom_site_label
_atom_site_type_symbol
_atom_site_symmetry_multiplicity
_atom_site_fract_x
_atom_site_fract_y
_atom_site_fract_z
_atom_site_occupancy
_atom_site_B_iso_or_equiv
F2 F1- 6 0.5012(10) 0.4988(10) 0.25 1 1.16(5)
F3 F1- 12 0.4259(3) 0.21297(13) -0.0012(10) 1 1.69(5)
Sc1 Sc3+ 6 0.5 0 0 1 0.63(2)

loop_
_atom_type_symbol
_atom_type_oxidation_number
F1- -1
Sc3+ 3
